data_7236854
loop_
_publ_author_name
'Naito, Hirofumi'
'Nishino, Kenta'
'Morisaki, Yasuhiro'
'Tanaka, Kazuo'
'Chujo, Yoshiki'

_publ_section_title
;
 Highly-efficient solid-state emissions of anthracene--o-carborane dyads
 with various substituents and their thermochromic luminescence properties
;
_journal_issue 38
_journal_name_full 'Journal of Materials Chemistry C'
_journal_page_first 10047
_journal_paper_doi 10.1039/C7TC02682J
_journal_volume 5
_journal_year 2017
_chemical_formula_sum 'C19 H28 B10 Si'
_chemical_formula_weight 392.60
_space_group_IT_number 14
_space_group_name_Hall '-P 2yab'
_space_group_name_H-M_alt 'P 1 21/a 1'
_symmetry_cell_setting monoclinic
_symmetry_space_group_name_H-M 'P 1 21/a 1'
_atom_sites_solution_hydrogens geom
_atom_sites_solution_primary direct
_atom_sites_solution_secondary difmap
_audit_creation_method SHELXL-97
_audit_update_record
;
2017-06-16 deposited with the CCDC.
2017-09-05 downloaded from the CCDC.
;
_cell_angle_alpha 90.00
_cell_angle_beta 90.332(6)
_cell_angle_gamma 90.00
_cell_formula_units_Z 4
_cell_length_a 10.1119(5)
_cell_length_b 16.5353(8)
_cell_length_c 12.9542(7)
_cell_measurement_reflns_used 9993
_cell_measurement_temperature 93(2)
_cell_measurement_theta_max 27.86
_cell_measurement_theta_min 2.63
_cell_volume 2165.95(19)
_computing_structure_refinement 'SHELXL-97 (Sheldrick, 1997)'
_computing_structure_solution 'SHELXS-97 (Sheldrick, 1990)'
_diffrn_ambient_temperature 93(2)
_diffrn_measured_fraction_theta_full 0.996
_diffrn_measured_fraction_theta_max 0.996
_diffrn_measurement_device_type 'Rigaku R-AXISIP'
_diffrn_measurement_method \w
_diffrn_radiation_monochromator graphite
_diffrn_radiation_source 'fine-focus sealed tube'
_diffrn_radiation_type MoK\a
_diffrn_radiation_wavelength 0.71075
_diffrn_reflns_av_R_equivalents 0.0592
_diffrn_reflns_av_sigmaI/netI 0.0648
_diffrn_reflns_limit_h_max 13
_diffrn_reflns_limit_h_min -13
_diffrn_reflns_limit_k_max 21
_diffrn_reflns_limit_k_min -20
_diffrn_reflns_limit_l_max 16
_diffrn_reflns_limit_l_min -16
_diffrn_reflns_number 18646
_diffrn_reflns_theta_full 27.48
_diffrn_reflns_theta_max 27.48
_diffrn_reflns_theta_min 3.15
_exptl_absorpt_coefficient_mu 0.113
_exptl_absorpt_correction_T_max 0.9456
_exptl_absorpt_correction_T_min 0.9051
_exptl_crystal_colour yellow
_exptl_crystal_density_diffrn 1.204
_exptl_crystal_density_method 'not measured'
_exptl_crystal_description block
_exptl_crystal_F_000 824
_exptl_crystal_size_max 0.90
_exptl_crystal_size_mid 0.80
_exptl_crystal_size_min 0.50
_refine_diff_density_max 0.630
_refine_diff_density_min -0.499
_refine_diff_density_rms 0.059
_refine_ls_extinction_method none
_refine_ls_goodness_of_fit_ref 0.997
_refine_ls_hydrogen_treatment mixed
_refine_ls_matrix_type full
_refine_ls_number_parameters 314
_refine_ls_number_reflns 4926
_refine_ls_number_restraints 0
_refine_ls_restrained_S_all 0.997
_refine_ls_R_factor_all 0.0580
_refine_ls_R_factor_gt 0.0456
_refine_ls_shift/su_max 0.001
_refine_ls_shift/su_mean 0.000
_refine_ls_structure_factor_coef Fsqd
_refine_ls_weighting_details 'calc w=1/[\s^2^(Fo^2^)+(0.0645P)^2^+0.9241P] where P=(Fo^2^+2Fc^2^)/3'
_refine_ls_weighting_scheme calc
_refine_ls_wR_factor_gt 0.1147
_refine_ls_wR_factor_ref 0.1255
_reflns_number_gt 4060
_reflns_number_total 4926
_reflns_threshold_expression >2sigma(I)
_cod_data_source_file c7tc02682j2.cif
_cod_data_source_block ydkr_CCDC3
_cod_depositor_comments
;
The following automatic conversions were performed:

data item '_symmetry_cell_setting' value 'Monoclinic' was changed to
'monoclinic' in accordance with the
/home/saulius/struct/COD-crude-data/automatic-downloads/DataCite-retrospective/RSC/depositions/lib/dictionaries/cif_core.dic
dictionary named 'cif_core.dic' version 2.4.2 last updated on
2011-04-26.

Automatic conversion script
Id: cif_fix_values 6909 2019-04-08 15:41:33Z antanas 
;
_cod_original_sg_symbol_H-M P21/a
_cod_database_code 7236854

loop_
_symmetry_equiv_pos_as_xyz
'x, y, z'
'-x+1/2, y+1/2, -z'
'-x, -y, -z'
'x-1/2, -y-1/2, z'

loop_
_atom_site_label
_atom_site_type_symbol
_atom_site_fract_x
_atom_site_fract_y
_atom_site_fract_z
_atom_site_U_iso_or_equiv
_atom_site_adp_type
_atom_site_occupancy
_atom_site_symmetry_multiplicity
_atom_site_calc_flag
_atom_site_refinement_flags
Si1 Si 0.77628(4) 0.11471(2) 0.62300(3) 0.01798(13) Uani 1 1 d .
C5 C 0.83413(15) 0.06289(9) 0.91965(11) 0.0184(3) Uani 1 1 d .
C6 C 1.04453(14) 0.03450(9) 0.83248(11) 0.0189(3) Uani 1 1 d .
C7 C 1.23290(15) 0.12974(10) 0.85918(12) 0.0245(3) Uani 1 1 d .
H10 H 1.2656 0.1792 0.8864 0.029 Uiso 1 1 calc R
C8 C 1.09862(15) 0.10697(9) 0.87773(12) 0.0208(3) Uani 1 1 d .
C9 C 0.90630(14) 0.01802(9) 0.84351(11) 0.0181(3) Uani 1 1 d .
C1 C 0.76569(14) 0.00088(9) 0.65536(11) 0.0170(3) Uani 1 1 d .
C10 C 1.13782(15) -0.01617(10) 0.77993(11) 0.0205(3) Uani 1 1 d .
H11 H 1.1093 -0.0671 0.7541 0.025 Uiso 1 1 calc R
C11 C 0.64121(16) 0.08839(10) 1.02837(11) 0.0233(3) Uani 1 1 d .
H12 H 0.5573 0.0714 1.0529 0.028 Uiso 1 1 calc R
C12 C 0.70848(15) 0.03999(10) 0.96141(11) 0.0206(3) Uani 1 1 d .
H13 H 0.6709 -0.0104 0.9418 0.025 Uiso 1 1 calc R
C19 C 0.83493(14) -0.04011(9) 0.77046(11) 0.0170(3) Uani 1 1 d .
C13 C 1.31401(16) 0.08161(11) 0.80327(13) 0.0271(4) Uani 1 1 d .
H14 H 1.4021 0.0980 0.7893 0.032 Uiso 1 1 calc R
C14 C 0.81668(16) 0.18483(10) 1.03141(12) 0.0225(3) Uani 1 1 d .
H15 H 0.8541 0.2338 1.0563 0.027 Uiso 1 1 calc R
C15 C 0.69338(16) 0.16310(10) 1.06199(12) 0.0234(3) Uani 1 1 d .
H16 H 0.6431 0.1976 1.1053 0.028 Uiso 1 1 calc R
C16 C 1.01947(15) 0.15714(9) 0.93704(12) 0.0218(3) Uani 1 1 d .
H17 H 1.0537 0.2074 0.9607 0.026 Uiso 1 1 calc R
C2 C 0.73102(17) 0.12344(10) 0.48432(12) 0.0256(4) Uani 1 1 d .
H18 H 0.7210 0.1806 0.4660 0.038 Uiso 1 1 calc R
H19 H 0.6474 0.0951 0.4716 0.038 Uiso 1 1 calc R
H20 H 0.8007 0.0992 0.4422 0.038 Uiso 1 1 calc R
C17 C 0.89116(15) 0.13518(9) 0.96238(11) 0.0200(3) Uani 1 1 d .
B2 B 0.77384(17) -0.06907(11) 0.55747(13) 0.0194(3) Uani 1 1 d .
H2 H 0.7897(16) -0.0465(10) 0.4796(13) 0.020(4) Uiso 1 1 d .
B3 B 0.90367(17) -0.05803(10) 0.64856(12) 0.0178(3) Uani 1 1 d .
H3 H 0.9946(15) -0.0292(10) 0.6270(12) 0.015(4) Uiso 1 1 d .
C3 C 0.94435(15) 0.15621(10) 0.64469(13) 0.0247(3) Uani 1 1 d .
H21 H 1.0103 0.1176 0.6194 0.037 Uiso 1 1 calc R
H22 H 0.9584 0.1655 0.7187 0.037 Uiso 1 1 calc R
H23 H 0.9533 0.2075 0.6074 0.037 Uiso 1 1 calc R
C18 C 1.26609(15) 0.00666(10) 0.76595(12) 0.0245(3) Uani 1 1 d .
H24 H 1.3245 -0.0285 0.7304 0.029 Uiso 1 1 calc R
B4 B 0.62491(17) -0.05040(10) 0.62256(13) 0.0189(3) Uani 1 1 d .
H4 H 0.5442(17) -0.0156(10) 0.5883(13) 0.022(4) Uiso 1 1 d .
C4 C 0.65592(17) 0.17080(10) 0.70383(14) 0.0289(4) Uani 1 1 d .
H25 H 0.6730 0.1592 0.7769 0.043 Uiso 1 1 calc R
H26 H 0.5659 0.1538 0.6857 0.043 Uiso 1 1 calc R
H27 H 0.6654 0.2290 0.6915 0.043 Uiso 1 1 calc R
B5 B 0.60369(17) -0.12635(10) 0.71807(13) 0.0198(3) Uani 1 1 d .
H5 H 0.5083(18) -0.1454(11) 0.7424(14) 0.030(5) Uiso 1 1 d .
B6 B 0.67324(18) -0.15153(11) 0.59537(13) 0.0202(3) Uani 1 1 d .
H6 H 0.6190(18) -0.1876(11) 0.5393(14) 0.032(5) Uiso 1 1 d .
B7 B 0.73523(17) -0.11828(10) 0.80878(13) 0.0189(3) Uani 1 1 d .
H7 H 0.7276(16) -0.1277(10) 0.8918(13) 0.018(4) Uiso 1 1 d .
B8 B 0.74205(18) -0.19286(11) 0.71005(13) 0.0204(4) Uani 1 1 d .
H8 H 0.7345(18) -0.2565(11) 0.7316(14) 0.029(5) Uiso 1 1 d .
B9 B 0.66399(16) -0.02929(11) 0.75270(13) 0.0184(3) Uani 1 1 d .
H9 H 0.6109(16) 0.0161(10) 0.7933(12) 0.020(4) Uiso 1 1 d .
B10 B 0.88574(18) -0.13672(11) 0.74374(13) 0.0196(3) Uani 1 1 d .
H29 H 0.9705(17) -0.1594(11) 0.7850(13) 0.024(5) Uiso 1 1 d .
B11 B 0.84934(17) -0.15634(11) 0.61189(13) 0.0202(4) Uani 1 1 d .
H28 H 0.9127(18) -0.1961(11) 0.5665(14) 0.029(5) Uiso 1 1 d .

loop_
_atom_site_aniso_label
_atom_site_aniso_U_11
_atom_site_aniso_U_22
_atom_site_aniso_U_33
_atom_site_aniso_U_23
_atom_site_aniso_U_13
_atom_site_aniso_U_12
Si1 0.0156(2) 0.0175(2) 0.0209(2) 0.00171(15) 0.00016(15) 0.00015(16)
C5 0.0177(7) 0.0204(8) 0.0172(7) 0.0017(6) -0.0005(5) 0.0010(6)
C6 0.0170(7) 0.0216(8) 0.0181(7) 0.0019(6) -0.0013(5) 0.0002(6)
C7 0.0191(8) 0.0265(8) 0.0279(8) 0.0025(6) -0.0034(6) -0.0052(6)
C8 0.0169(7) 0.0237(8) 0.0218(7) 0.0026(6) -0.0023(6) -0.0023(6)
C9 0.0180(7) 0.0188(7) 0.0174(7) 0.0022(5) -0.0003(5) 0.0000(6)
C1 0.0139(7) 0.0195(7) 0.0175(7) 0.0010(5) -0.0004(5) -0.0002(6)
C10 0.0179(7) 0.0224(8) 0.0211(7) 0.0012(6) -0.0014(6) 0.0014(6)
C11 0.0203(8) 0.0305(9) 0.0193(7) 0.0003(6) 0.0020(6) -0.0005(7)
C12 0.0194(7) 0.0239(8) 0.0186(7) 0.0009(6) -0.0005(6) -0.0018(6)
C19 0.0158(7) 0.0175(7) 0.0179(7) 0.0011(5) 0.0013(5) 0.0010(6)
C13 0.0156(7) 0.0351(9) 0.0305(8) 0.0034(7) 0.0000(6) -0.0029(7)
C14 0.0259(8) 0.0202(8) 0.0214(7) -0.0010(6) -0.0031(6) 0.0024(6)
C15 0.0243(8) 0.0264(8) 0.0196(7) -0.0028(6) 0.0016(6) 0.0053(7)
C16 0.0218(8) 0.0203(8) 0.0233(8) 0.0007(6) -0.0030(6) -0.0022(6)
C2 0.0291(9) 0.0233(8) 0.0244(8) 0.0056(6) -0.0060(6) -0.0018(7)
C17 0.0203(8) 0.0208(8) 0.0187(7) 0.0007(6) -0.0022(6) 0.0004(6)
B2 0.0181(8) 0.0214(9) 0.0188(8) -0.0002(6) 0.0002(6) -0.0005(7)
B3 0.0164(8) 0.0185(8) 0.0185(8) -0.0003(6) 0.0008(6) 0.0017(7)
C3 0.0219(8) 0.0239(8) 0.0282(8) 0.0059(6) -0.0023(6) -0.0047(7)
C18 0.0172(7) 0.0314(9) 0.0249(8) 0.0009(6) 0.0000(6) 0.0035(6)
B4 0.0163(8) 0.0207(9) 0.0197(8) -0.0007(6) -0.0005(6) -0.0016(7)
C4 0.0266(9) 0.0225(8) 0.0377(9) 0.0031(7) 0.0083(7) 0.0058(7)
B5 0.0179(8) 0.0203(8) 0.0213(8) -0.0007(6) 0.0009(6) -0.0034(7)
B6 0.0209(8) 0.0198(8) 0.0198(8) -0.0012(6) 0.0001(6) -0.0017(7)
B7 0.0186(8) 0.0172(8) 0.0208(8) 0.0013(6) 0.0015(6) -0.0023(7)
B8 0.0222(9) 0.0186(8) 0.0205(8) 0.0001(6) 0.0003(6) -0.0007(7)
B9 0.0151(8) 0.0202(8) 0.0197(8) -0.0003(6) 0.0012(6) -0.0007(7)
B10 0.0210(8) 0.0179(8) 0.0198(8) 0.0000(6) 0.0002(6) 0.0017(7)
B11 0.0203(8) 0.0192(9) 0.0210(8) -0.0016(6) 0.0007(6) 0.0003(7)

loop_
_atom_type_symbol
_atom_type_description
_atom_type_scat_dispersion_real
_atom_type_scat_dispersion_imag
_atom_type_scat_source
C C 0.0033 0.0016 'International Tables Vol C Tables 4.2.6.8 and 6.1.1.4'
H H 0.0000 0.0000 'International Tables Vol C Tables 4.2.6.8 and 6.1.1.4'
B B 0.0013 0.0007 'International Tables Vol C Tables 4.2.6.8 and 6.1.1.4'
Si Si 0.0817 0.0704 'International Tables Vol C Tables 4.2.6.8 and 6.1.1.4'

loop_
_geom_angle_atom_site_label_1
_geom_angle_atom_site_label_2
_geom_angle_atom_site_label_3
_geom_angle
C3 Si1 C4 109.45(8)
C3 Si1 C2 109.80(7)
C4 Si1 C2 110.35(8)
C3 Si1 C1 112.33(7)
C4 Si1 C1 109.07(7)
C2 Si1 C1 105.79(7)
C17 C5 C12 115.38(13)
C17 C5 C9 119.33(13)
C12 C5 C9 125.25(14)
C9 C6 C8 119.09(13)
C9 C6 C10 125.49(14)
C8 C6 C10 115.42(13)
C13 C7 C8 120.86(15)
C16 C8 C7 119.11(15)
C16 C8 C6 120.25(14)
C7 C8 C6 120.61(14)
C6 C9 C5 118.05(14)
C6 C9 C19 121.06(13)
C5 C9 C19 120.69(13)
B3 C1 B9 111.60(11)
B3 C1 B4 112.62(12)
B9 C1 B4 62.21(9)
B3 C1 B2 62.25(10)
B9 C1 B2 112.34(11)
B4 C1 B2 61.70(10)
B3 C1 C19 60.46(9)
B9 C1 C19 60.32(9)
B4 C1 C19 110.05(11)
B2 C1 C19 109.99(11)
B3 C1 Si1 119.96(10)
B9 C1 Si1 118.67(10)
B4 C1 Si1 118.48(10)
B2 C1 Si1 119.52(10)
C19 C1 Si1 122.11(9)
C18 C10 C6 121.96(15)
C12 C11 C15 121.51(15)
C11 C12 C5 122.06(15)
C9 C19 B10 124.79(12)
C9 C19 B7 124.86(12)
B10 C19 B7 62.18(10)
C9 C19 B9 118.65(12)
B10 C19 B9 111.44(12)
B7 C19 B9 62.20(10)
C9 C19 B3 118.42(11)
B10 C19 B3 62.62(9)
B7 C19 B3 111.72(11)
B9 C19 B3 107.15(11)
C9 C19 C1 117.52(11)
B10 C19 C1 107.64(11)
B7 C19 C1 107.52(11)
B9 C19 C1 57.82(8)
B3 C19 C1 57.70(8)
C7 C13 C18 119.33(15)
C15 C14 C17 121.17(15)
C14 C15 C11 118.92(14)
C17 C16 C8 121.14(15)
C16 C17 C14 119.57(14)
C16 C17 C5 120.00(14)
C14 C17 C5 120.43(14)
C1 B2 B4 58.87(9)
C1 B2 B3 58.47(9)
B4 B2 B3 107.25(12)
C1 B2 B6 106.46(11)
B4 B2 B6 60.49(10)
B3 B2 B6 108.63(12)
C1 B2 B11 106.03(12)
B4 B2 B11 108.65(12)
B3 B2 B11 60.24(10)
B6 B2 B11 60.74(10)
C1 B3 C19 61.85(9)
C1 B3 B2 59.27(9)
C19 B3 B2 108.75(11)
C1 B3 B11 106.52(12)
C19 B3 B11 105.74(11)
B2 B3 B11 60.07(10)
C1 B3 B10 106.96(11)
C19 B3 B10 57.60(9)
B2 B3 B10 107.73(12)
B11 B3 B10 59.41(9)
C10 C18 C13 121.40(15)
C1 B4 B2 59.43(9)
C1 B4 B9 58.83(9)
B2 B4 B9 107.78(12)
C1 B4 B5 106.35(12)
B2 B4 B5 108.49(12)
B9 B4 B5 60.12(10)
C1 B4 B6 106.64(12)
B2 B4 B6 60.16(10)
B9 B4 B6 108.37(12)
B5 B4 B6 60.50(10)
B9 B5 B7 60.61(10)
B9 B5 B4 59.59(9)
B7 B5 B4 108.35(12)
B9 B5 B8 107.70(12)
B7 B5 B8 59.97(10)
B4 B5 B8 107.30(12)
B9 B5 B6 107.38(12)
B7 B5 B6 107.97(12)
B4 B5 B6 59.78(9)
B8 B5 B6 59.51(10)
B2 B6 B8 107.78(12)
B2 B6 B4 59.35(10)
B8 B6 B4 107.66(12)
B2 B6 B5 107.22(12)
B8 B6 B5 60.02(10)
B4 B6 B5 59.72(9)
B2 B6 B11 59.75(10)
B8 B6 B11 59.92(10)
B4 B6 B11 106.97(12)
B5 B6 B11 107.40(12)
C19 B7 B10 58.90(9)
C19 B7 B5 107.74(12)
B10 B7 B5 108.36(12)
C19 B7 B8 106.81(12)
B10 B7 B8 60.08(10)
B5 B7 B8 60.24(10)
C19 B7 B9 59.92(9)
B10 B7 B9 107.06(12)
B5 B7 B9 59.66(10)
B8 B7 B9 107.17(12)
B6 B8 B10 108.71(12)
B6 B8 B7 108.58(12)
B10 B8 B7 59.74(10)
B6 B8 B11 60.61(10)
B10 B8 B11 59.85(10)
B7 B8 B11 107.73(12)
B6 B8 B5 60.47(10)
B10 B8 B5 107.72(12)
B7 B8 B5 59.78(10)
B11 B8 B5 108.29(12)
C1 B9 C19 61.86(9)
C1 B9 B4 58.96(9)
C19 B9 B4 108.71(11)
C1 B9 B5 106.58(11)
C19 B9 B5 106.16(12)
B4 B9 B5 60.30(10)
C1 B9 B7 107.30(11)
C19 B9 B7 57.88(9)
B4 B9 B7 108.21(12)
B5 B9 B7 59.73(10)
C19 B10 B7 58.93(9)
C19 B10 B11 107.69(12)
B7 B10 B11 108.38(12)
C19 B10 B8 106.91(12)
B7 B10 B8 60.18(10)
B11 B10 B8 60.22(10)
C19 B10 B3 59.79(9)
B7 B10 B3 106.94(12)
B11 B10 B3 59.65(9)
B8 B10 B3 107.13(12)
B2 B11 B10 108.64(12)
B2 B11 B8 107.24(12)
B10 B11 B8 59.93(10)
B2 B11 B3 59.68(10)
B10 B11 B3 60.94(10)
B8 B11 B3 107.90(12)
B2 B11 B6 59.51(10)
B10 B11 B6 107.87(12)
B8 B11 B6 59.48(10)
B3 B11 B6 107.22(12)

loop_
_geom_bond_atom_site_label_1
_geom_bond_atom_site_label_2
_geom_bond_distance
Si1 C3 1.8527(16)
Si1 C4 1.8582(16)
Si1 C2 1.8569(16)
Si1 C1 1.9314(15)
C5 C17 1.437(2)
C5 C12 1.435(2)
C5 C9 1.437(2)
C6 C9 1.432(2)
C6 C8 1.440(2)
C6 C10 1.436(2)
C7 C13 1.356(2)
C7 C8 1.431(2)
C8 C16 1.388(2)
C9 C19 1.527(2)
C1 B3 1.704(2)
C1 B9 1.706(2)
C1 B4 1.709(2)
C1 B2 1.719(2)
C1 C19 1.778(2)
C10 C18 1.364(2)
C11 C12 1.365(2)
C11 C15 1.411(2)
C19 B10 1.714(2)
C19 B7 1.714(2)
C19 B9 1.752(2)
C19 B3 1.754(2)
C13 C18 1.415(2)
C14 C15 1.359(2)
C14 C17 1.431(2)
C16 C17 1.389(2)
B2 B4 1.758(2)
B2 B3 1.769(2)
B2 B6 1.772(2)
B2 B11 1.776(2)
B3 B11 1.780(2)
B3 B10 1.802(2)
B4 B9 1.764(2)
B4 B5 1.777(2)
B4 B6 1.778(2)
B5 B9 1.774(2)
B5 B7 1.775(3)
B5 B8 1.783(2)
B5 B6 1.791(2)
B6 B8 1.774(2)
B6 B11 1.794(3)
B7 B10 1.770(2)
B7 B8 1.778(2)
B7 B9 1.791(2)
B8 B10 1.777(3)
B8 B11 1.782(2)
B10 B11 1.775(2)

loop_
_geom_torsion_atom_site_label_1
_geom_torsion_atom_site_label_2
_geom_torsion_atom_site_label_3
_geom_torsion_atom_site_label_4
_geom_torsion
C13 C7 C8 C16 178.76(15)
C13 C7 C8 C6 -3.5(2)
C9 C6 C8 C16 4.3(2)
C10 C6 C8 C16 -175.06(14)
C9 C6 C8 C7 -173.40(14)
C10 C6 C8 C7 7.2(2)
C8 C6 C9 C5 -15.2(2)
C10 C6 C9 C5 164.16(14)
C8 C6 C9 C19 159.65(13)
C10 C6 C9 C19 -21.0(2)
C17 C5 C9 C6 15.9(2)
C12 C5 C9 C6 -161.50(14)
C17 C5 C9 C19 -158.93(13)
C12 C5 C9 C19 23.7(2)
C3 Si1 C1 B3 -25.94(13)
C4 Si1 C1 B3 -147.47(11)
C2 Si1 C1 B3 93.84(12)
C3 Si1 C1 B9 117.14(11)
C4 Si1 C1 B9 -4.39(13)
C2 Si1 C1 B9 -123.09(11)
C3 Si1 C1 B4 -170.80(10)
C4 Si1 C1 B4 67.68(12)
C2 Si1 C1 B4 -51.02(12)
C3 Si1 C1 B2 -99.01(12)
C4 Si1 C1 B2 139.46(11)
C2 Si1 C1 B2 20.77(13)
C3 Si1 C1 C19 45.99(12)
C4 Si1 C1 C19 -75.54(12)
C2 Si1 C1 C19 165.77(10)
C9 C6 C10 C18 174.94(14)
C8 C6 C10 C18 -5.7(2)
C15 C11 C12 C5 -1.4(2)
C17 C5 C12 C11 7.1(2)
C9 C5 C12 C11 -175.39(14)
C6 C9 C19 B10 52.2(2)
C5 C9 C19 B10 -133.12(14)
C6 C9 C19 B7 130.16(15)
C5 C9 C19 B7 -55.2(2)
C6 C9 C19 B9 -155.33(13)
C5 C9 C19 B9 19.34(19)
C6 C9 C19 B3 -22.7(2)
C5 C9 C19 B3 152.00(13)
C6 C9 C19 C1 -88.89(16)
C5 C9 C19 C1 85.78(16)
B3 C1 C19 C9 107.78(13)
B9 C1 C19 C9 -108.11(13)
B4 C1 C19 C9 -146.92(12)
B2 C1 C19 C9 146.92(12)
Si1 C1 C19 C9 -1.00(16)
B3 C1 C19 B10 -39.45(11)
B9 C1 C19 B10 104.65(12)
B4 C1 C19 B10 65.84(13)
B2 C1 C19 B10 -0.31(14)
Si1 C1 C19 B10 -148.23(10)
B3 C1 C19 B7 -105.04(12)
B9 C1 C19 B7 39.06(11)
B4 C1 C19 B7 0.25(14)
B2 C1 C19 B7 -65.90(13)
Si1 C1 C19 B7 146.17(10)
B3 C1 C19 B9 -144.11(12)
B4 C1 C19 B9 -38.81(11)
B2 C1 C19 B9 -104.97(12)
Si1 C1 C19 B9 107.11(12)
B9 C1 C19 B3 144.11(12)
B4 C1 C19 B3 105.30(12)
B2 C1 C19 B3 39.14(11)
Si1 C1 C19 B3 -108.78(12)
C8 C7 C13 C18 -2.2(2)
C17 C14 C15 C11 2.9(2)
C12 C11 C15 C14 -3.8(2)
C7 C8 C16 C17 -176.00(14)
C6 C8 C16 C17 6.2(2)
C8 C16 C17 C14 174.28(14)
C8 C16 C17 C5 -5.5(2)
C15 C14 C17 C16 -176.65(15)
C15 C14 C17 C5 3.1(2)
C12 C5 C17 C16 171.91(14)
C9 C5 C17 C16 -5.8(2)
C12 C5 C17 C14 -7.9(2)
C9 C5 C17 C14 174.46(13)
B3 C1 B2 B4 140.97(12)
B9 C1 B2 B4 37.46(12)
C19 C1 B2 B4 102.62(12)
Si1 C1 B2 B4 -108.51(12)
B9 C1 B2 B3 -103.51(13)
B4 C1 B2 B3 -140.97(12)
C19 C1 B2 B3 -38.35(10)
Si1 C1 B2 B3 110.52(12)
B3 C1 B2 B6 102.10(13)
B9 C1 B2 B6 -1.41(16)
B4 C1 B2 B6 -38.87(11)
C19 C1 B2 B6 63.75(14)
Si1 C1 B2 B6 -147.38(10)
B3 C1 B2 B11 38.55(11)
B9 C1 B2 B11 -64.96(14)
B4 C1 B2 B11 -102.42(13)
C19 C1 B2 B11 0.20(14)
Si1 C1 B2 B11 149.07(10)
B9 C1 B3 C19 -33.22(11)
B4 C1 B3 C19 -100.99(12)
B2 C1 B3 C19 -137.91(11)
Si1 C1 B3 C19 112.24(11)
B9 C1 B3 B2 104.69(13)
B4 C1 B3 B2 36.92(11)
C19 C1 B3 B2 137.91(11)
Si1 C1 B3 B2 -109.84(12)
B9 C1 B3 B11 66.11(14)
B4 C1 B3 B11 -1.66(15)
B2 C1 B3 B11 -38.58(11)
C19 C1 B3 B11 99.33(12)
Si1 C1 B3 B11 -148.43(10)
B9 C1 B3 B10 3.79(15)
B4 C1 B3 B10 -63.98(14)
B2 C1 B3 B10 -100.90(12)
C19 C1 B3 B10 37.01(10)
Si1 C1 B3 B10 149.25(10)
C9 C19 B3 C1 -106.23(13)
B10 C19 B3 C1 137.00(12)
B7 C19 B3 C1 97.55(12)
B9 C19 B3 C1 31.29(11)
C9 C19 B3 B2 -143.71(13)
B10 C19 B3 B2 99.53(13)
B7 C19 B3 B2 60.08(15)
B9 C19 B3 B2 -6.19(15)
C1 C19 B3 B2 -37.48(10)
C9 C19 B3 B11 153.15(12)
B10 C19 B3 B11 36.38(11)
B7 C19 B3 B11 -3.07(15)
B9 C19 B3 B11 -69.34(14)
C1 C19 B3 B11 -100.62(12)
C9 C19 B3 B10 116.77(14)
B7 C19 B3 B10 -39.45(12)
B9 C19 B3 B10 -105.72(12)
C1 C19 B3 B10 -137.00(12)
B4 B2 B3 C1 -34.36(11)
B6 B2 B3 C1 -98.28(12)
B11 B2 B3 C1 -136.38(12)
C1 B2 B3 C19 38.61(10)
B4 B2 B3 C19 4.26(16)
B6 B2 B3 C19 -59.67(15)
B11 B2 B3 C19 -97.76(12)
C1 B2 B3 B11 136.38(12)
B4 B2 B3 B11 102.02(13)
B6 B2 B3 B11 38.10(11)
C1 B2 B3 B10 99.56(12)
B4 B2 B3 B10 65.20(14)
B6 B2 B3 B10 1.28(15)
B11 B2 B3 B10 -36.82(11)
C6 C10 C18 C13 0.4(2)
C7 C13 C18 C10 3.8(2)
B3 C1 B4 B2 -37.14(11)
B9 C1 B4 B2 -140.51(12)
C19 C1 B4 B2 -102.52(12)
Si1 C1 B4 B2 110.16(11)
B3 C1 B4 B9 103.37(13)
B2 C1 B4 B9 140.51(12)
C19 C1 B4 B9 37.99(11)
Si1 C1 B4 B9 -109.33(11)
B3 C1 B4 B5 65.02(14)
B9 C1 B4 B5 -38.35(11)
B2 C1 B4 B5 102.16(13)
C19 C1 B4 B5 -0.37(14)
Si1 C1 B4 B5 -147.68(10)
B3 C1 B4 B6 1.63(15)
B9 C1 B4 B6 -101.74(13)
B2 C1 B4 B6 38.76(11)
C19 C1 B4 B6 -63.76(13)
Si1 C1 B4 B6 148.92(10)
B3 B2 B4 C1 34.20(11)
B6 B2 B4 C1 136.24(12)
B11 B2 B4 C1 97.86(13)
C1 B2 B4 B9 -34.85(11)
B3 B2 B4 B9 -0.66(16)
B6 B2 B4 B9 101.39(13)
B11 B2 B4 B9 63.00(15)
C1 B2 B4 B5 -98.46(12)
B3 B2 B4 B5 -64.27(15)
B6 B2 B4 B5 37.78(11)
B11 B2 B4 B5 -0.61(16)
C1 B2 B4 B6 -136.24(12)
B3 B2 B4 B6 -102.05(13)
B11 B2 B4 B6 -38.39(12)
C1 B4 B5 B9 37.76(11)
B2 B4 B5 B9 100.32(13)
B6 B4 B5 B9 137.95(12)
C1 B4 B5 B7 0.34(15)
B2 B4 B5 B7 62.91(15)
B9 B4 B5 B7 -37.42(11)
B6 B4 B5 B7 100.54(13)
C1 B4 B5 B8 -62.99(14)
B2 B4 B5 B8 -0.42(16)
B9 B4 B5 B8 -100.75(13)
B6 B4 B5 B8 37.21(11)
C1 B4 B5 B6 -100.19(12)
B2 B4 B5 B6 -37.63(12)
B9 B4 B5 B6 -137.95(12)
C1 B2 B6 B8 -62.27(15)
B4 B2 B6 B8 -100.38(13)
B3 B2 B6 B8 -0.67(16)
B11 B2 B6 B8 37.21(11)
C1 B2 B6 B4 38.12(11)
B3 B2 B6 B4 99.71(13)
B11 B2 B6 B4 137.59(12)
C1 B2 B6 B5 0.99(16)
B4 B2 B6 B5 -37.12(12)
B3 B2 B6 B5 62.59(15)
B11 B2 B6 B5 100.47(13)
C1 B2 B6 B11 -99.47(12)
B4 B2 B6 B11 -137.59(12)
B3 B2 B6 B11 -37.88(11)
C1 B4 B6 B2 -38.43(11)
B9 B4 B6 B2 -100.40(13)
B5 B4 B6 B2 -138.12(13)
C1 B4 B6 B8 62.17(14)
B2 B4 B6 B8 100.60(13)
B9 B4 B6 B8 0.20(16)
B5 B4 B6 B8 -37.52(11)
C1 B4 B6 B5 99.69(12)
B2 B4 B6 B5 138.12(13)
B9 B4 B6 B5 37.72(11)
C1 B4 B6 B11 -0.90(15)
B2 B4 B6 B11 37.53(11)
B9 B4 B6 B11 -62.87(14)
B5 B4 B6 B11 -100.59(13)
B9 B5 B6 B2 -0.28(16)
B7 B5 B6 B2 -64.24(15)
B4 B5 B6 B2 36.96(12)
B8 B5 B6 B2 -100.98(13)
B9 B5 B6 B8 100.69(13)
B7 B5 B6 B8 36.74(11)
B4 B5 B6 B8 137.93(13)
B9 B5 B6 B4 -37.24(11)
B7 B5 B6 B4 -101.20(13)
B8 B5 B6 B4 -137.93(13)
B9 B5 B6 B11 62.61(15)
B7 B5 B6 B11 -1.34(16)
B4 B5 B6 B11 99.86(13)
B8 B5 B6 B11 -38.08(11)
C9 C19 B7 B10 -114.75(15)
B9 C19 B7 B10 138.20(12)
B3 C19 B7 B10 39.64(11)
C1 C19 B7 B10 101.12(11)
C9 C19 B7 B5 144.10(13)
B10 C19 B7 B5 -101.15(13)
B9 C19 B7 B5 37.05(11)
B3 C19 B7 B5 -61.51(15)
C1 C19 B7 B5 -0.03(14)
C9 C19 B7 B8 -152.49(13)
B10 C19 B7 B8 -37.74(11)
B9 C19 B7 B8 100.45(13)
B3 C19 B7 B8 1.90(16)
C1 C19 B7 B8 63.37(14)
C9 C19 B7 B9 107.05(15)
B10 C19 B7 B9 -138.20(12)
B3 C19 B7 B9 -98.56(12)
C1 C19 B7 B9 -37.08(10)
B9 B5 B7 C19 -37.16(11)
B4 B5 B7 C19 -0.19(16)
B8 B5 B7 C19 99.61(12)
B6 B5 B7 C19 63.07(15)
B9 B5 B7 B10 -99.44(13)
B4 B5 B7 B10 -62.46(15)
B8 B5 B7 B10 37.34(11)
B6 B5 B7 B10 0.80(16)
B9 B5 B7 B8 -136.77(12)
B4 B5 B7 B8 -99.80(13)
B6 B5 B7 B8 -36.54(11)
B4 B5 B7 B9 36.97(11)
B8 B5 B7 B9 136.77(12)
B6 B5 B7 B9 100.23(13)
B2 B6 B8 B10 -0.21(16)
B4 B6 B8 B10 -62.84(15)
B5 B6 B8 B10 -100.22(13)
B11 B6 B8 B10 36.92(11)
B2 B6 B8 B7 63.20(15)
B4 B6 B8 B7 0.58(16)
B5 B6 B8 B7 -36.81(11)
B11 B6 B8 B7 100.34(13)
B2 B6 B8 B11 -37.13(11)
B4 B6 B8 B11 -99.76(13)
B5 B6 B8 B11 -137.15(12)
B2 B6 B8 B5 100.01(13)
B4 B6 B8 B5 37.39(11)
B11 B6 B8 B5 137.15(12)
C19 B7 B8 B6 -64.07(15)
B10 B7 B8 B6 -101.28(13)
B5 B7 B8 B6 37.10(11)
B9 B7 B8 B6 -1.12(16)
C19 B7 B8 B10 37.21(11)
B5 B7 B8 B10 138.39(12)
B9 B7 B8 B10 100.17(12)
C19 B7 B8 B11 0.07(16)
B10 B7 B8 B11 -37.14(11)
B5 B7 B8 B11 101.25(13)
B9 B7 B8 B11 63.02(15)
C19 B7 B8 B5 -101.18(13)
B10 B7 B8 B5 -138.39(12)
B9 B7 B8 B5 -38.22(11)
B9 B5 B8 B6 -100.13(13)
B7 B5 B8 B6 -138.91(12)
B4 B5 B8 B6 -37.33(11)
B9 B5 B8 B10 1.76(15)
B7 B5 B8 B10 -37.03(11)
B4 B5 B8 B10 64.56(15)
B6 B5 B8 B10 101.89(13)
B9 B5 B8 B7 38.79(11)
B4 B5 B8 B7 101.58(13)
B6 B5 B8 B7 138.91(12)
B9 B5 B8 B11 -61.51(15)
B7 B5 B8 B11 -100.30(13)
B4 B5 B8 B11 1.29(16)
B6 B5 B8 B11 38.62(11)
B3 C1 B9 C19 33.27(11)
B4 C1 B9 C19 138.28(12)
B2 C1 B9 C19 101.02(12)
Si1 C1 B9 C19 -112.69(11)
B3 C1 B9 B4 -105.01(13)
B2 C1 B9 B4 -37.26(12)
C19 C1 B9 B4 -138.28(12)
Si1 C1 B9 B4 109.04(12)
B3 C1 B9 B5 -66.52(15)
B4 C1 B9 B5 38.49(11)
B2 C1 B9 B5 1.23(16)
C19 C1 B9 B5 -99.79(12)
Si1 C1 B9 B5 147.53(10)
B3 C1 B9 B7 -3.79(16)
B4 C1 B9 B7 101.22(13)
B2 C1 B9 B7 63.96(15)
C19 C1 B9 B7 -37.06(10)
Si1 C1 B9 B7 -149.75(10)
C9 C19 B9 C1 106.16(13)
B10 C19 B9 C1 -97.91(12)
B7 C19 B9 C1 -137.21(12)
B3 C19 B9 C1 -31.24(11)
C9 C19 B9 B4 143.17(13)
B10 C19 B9 B4 -60.90(15)
B7 C19 B9 B4 -100.19(13)
B3 C19 B9 B4 5.77(15)
C1 C19 B9 B4 37.01(10)
C9 C19 B9 B5 -153.35(12)
B10 C19 B9 B5 2.58(15)
B7 C19 B9 B5 -36.72(11)
B3 C19 B9 B5 69.25(13)
C1 C19 B9 B5 100.49(12)
C9 C19 B9 B7 -116.63(14)
B10 C19 B9 B7 39.29(11)
B3 C19 B9 B7 105.97(12)
C1 C19 B9 B7 137.21(12)
B2 B4 B9 C1 35.10(11)
B5 B4 B9 C1 136.63(12)
B6 B4 B9 C1 98.74(13)
C1 B4 B9 C19 -38.29(11)
B2 B4 B9 C19 -3.18(16)
B5 B4 B9 C19 98.34(13)
B6 B4 B9 C19 60.45(15)
C1 B4 B9 B5 -136.63(12)
B2 B4 B9 B5 -101.53(13)
B6 B4 B9 B5 -37.89(11)
C1 B4 B9 B7 -99.63(12)
B2 B4 B9 B7 -64.53(15)
B5 B4 B9 B7 37.00(11)
B6 B4 B9 B7 -0.90(15)
B7 B5 B9 C1 100.68(12)
B4 B5 B9 C1 -37.87(11)
B8 B5 B9 C1 62.19(14)
B6 B5 B9 C1 -0.54(16)
B7 B5 B9 C19 35.90(10)
B4 B5 B9 C19 -102.66(12)
B8 B5 B9 C19 -2.60(15)
B6 B5 B9 C19 -65.33(14)
B7 B5 B9 B4 138.55(12)
B8 B5 B9 B4 100.06(13)
B6 B5 B9 B4 37.33(11)
B4 B5 B9 B7 -138.55(12)
B8 B5 B9 B7 -38.50(11)
B6 B5 B9 B7 -101.23(13)
C19 B7 B9 C1 38.86(11)
B10 B7 B9 C1 2.21(15)
B5 B7 B9 C1 -99.46(12)
B8 B7 B9 C1 -60.97(14)
B10 B7 B9 C19 -36.66(11)
B5 B7 B9 C19 -138.32(12)
B8 B7 B9 C19 -99.84(12)
C19 B7 B9 B4 101.08(12)
B10 B7 B9 B4 64.42(14)
B5 B7 B9 B4 -37.25(11)
B8 B7 B9 B4 1.24(15)
C19 B7 B9 B5 138.32(12)
B10 B7 B9 B5 101.67(13)
B8 B7 B9 B5 38.49(11)
C9 C19 B10 B7 114.86(15)
B9 C19 B10 B7 -39.30(11)
B3 C19 B10 B7 -138.13(12)
C1 C19 B10 B7 -100.91(12)
C9 C19 B10 B11 -143.94(13)
B7 C19 B10 B11 101.20(13)
B9 C19 B10 B11 61.90(14)
B3 C19 B10 B11 -36.92(11)
C1 C19 B10 B11 0.29(14)
C9 C19 B10 B8 152.67(13)
B7 C19 B10 B8 37.81(11)
B9 C19 B10 B8 -1.49(15)
B3 C19 B10 B8 -100.32(12)
C1 C19 B10 B8 -63.10(13)
C9 C19 B10 B3 -107.02(15)
B7 C19 B10 B3 138.13(12)
B9 C19 B10 B3 98.82(12)
C1 C19 B10 B3 37.22(10)
B5 B7 B10 C19 100.06(13)
B8 B7 B10 C19 137.46(12)
B9 B7 B10 C19 37.11(11)
C19 B7 B10 B11 -100.00(13)
B5 B7 B10 B11 0.06(16)
B8 B7 B10 B11 37.47(11)
B9 B7 B10 B11 -62.89(15)
C19 B7 B10 B8 -137.46(12)
B5 B7 B10 B8 -37.41(11)
B9 B7 B10 B8 -100.35(13)
C19 B7 B10 B3 -37.08(11)
B5 B7 B10 B3 62.97(15)
B8 B7 B10 B3 100.38(13)
B9 B7 B10 B3 0.03(15)
B6 B8 B10 C19 63.81(14)
B7 B8 B10 C19 -37.24(11)
B11 B8 B10 C19 101.07(12)
B5 B8 B10 C19 -0.20(15)
B6 B8 B10 B7 101.06(13)
B11 B8 B10 B7 138.31(12)
B5 B8 B10 B7 37.05(11)
B6 B8 B10 B11 -37.25(11)
B7 B8 B10 B11 -138.31(12)
B5 B8 B10 B11 -101.27(13)
B6 B8 B10 B3 0.99(15)
B7 B8 B10 B3 -100.07(12)
B11 B8 B10 B3 38.24(11)
B5 B8 B10 B3 -63.02(14)
C1 B3 B10 C19 -38.95(11)
B2 B3 B10 C19 -101.35(12)
B11 B3 B10 C19 -138.45(12)
C1 B3 B10 B7 -2.25(15)
C19 B3 B10 B7 36.70(11)
B2 B3 B10 B7 -64.64(14)
B11 B3 B10 B7 -101.75(13)
C1 B3 B10 B11 99.50(12)
C19 B3 B10 B11 138.45(12)
B2 B3 B10 B11 37.11(11)
C1 B3 B10 B8 61.00(14)
C19 B3 B10 B8 99.95(12)
B2 B3 B10 B8 -1.39(15)
B11 B3 B10 B8 -38.50(11)
C1 B2 B11 B10 -0.01(15)
B4 B2 B11 B10 -61.93(15)
B3 B2 B11 B10 37.71(11)
B6 B2 B11 B10 -100.21(13)
C1 B2 B11 B8 63.31(14)
B4 B2 B11 B8 1.39(16)
B3 B2 B11 B8 101.03(13)
B6 B2 B11 B8 -36.88(11)
C1 B2 B11 B3 -37.72(10)
B4 B2 B11 B3 -99.64(13)
B6 B2 B11 B3 -137.92(12)
C1 B2 B11 B6 100.19(12)
B4 B2 B11 B6 38.28(11)
B3 B2 B11 B6 137.92(12)
C19 B10 B11 B2 -0.18(16)
B7 B10 B11 B2 62.12(15)
B8 B10 B11 B2 99.57(13)
B3 B10 B11 B2 -37.16(11)
C19 B10 B11 B8 -99.75(13)
B7 B10 B11 B8 -37.45(11)
B3 B10 B11 B8 -136.73(12)
C19 B10 B11 B3 36.98(11)
B7 B10 B11 B3 99.28(13)
B8 B10 B11 B3 136.73(12)
C19 B10 B11 B6 -63.19(15)
B7 B10 B11 B6 -0.89(16)
B8 B10 B11 B6 36.55(11)
B3 B10 B11 B6 -100.17(13)
B6 B8 B11 B2 36.90(11)
B10 B8 B11 B2 -101.95(13)
B7 B8 B11 B2 -64.86(15)
B5 B8 B11 B2 -1.65(16)
B6 B8 B11 B10 138.85(13)
B7 B8 B11 B10 37.09(11)
B5 B8 B11 B10 100.30(13)
B6 B8 B11 B3 99.82(13)
B10 B8 B11 B3 -39.02(12)
B7 B8 B11 B3 -1.93(16)
B5 B8 B11 B3 61.27(15)
B10 B8 B11 B6 -138.85(13)
B7 B8 B11 B6 -101.76(13)
B5 B8 B11 B6 -38.55(12)
C1 B3 B11 B2 38.21(10)
C19 B3 B11 B2 102.89(12)
B10 B3 B11 B2 138.46(12)
C1 B3 B11 B10 -100.25(12)
C19 B3 B11 B10 -35.58(11)
B2 B3 B11 B10 -138.46(12)
C1 B3 B11 B8 -61.69(14)
C19 B3 B11 B8 2.99(15)
B2 B3 B11 B8 -99.90(13)
B10 B3 B11 B8 38.56(11)
C1 B3 B11 B6 1.01(15)
C19 B3 B11 B6 65.69(14)
B2 B3 B11 B6 -37.20(11)
B10 B3 B11 B6 101.26(12)
B8 B6 B11 B2 -138.28(12)
B4 B6 B11 B2 -37.34(11)
B5 B6 B11 B2 -100.16(13)
B2 B6 B11 B10 101.53(13)
B8 B6 B11 B10 -36.75(11)
B4 B6 B11 B10 64.19(15)
B5 B6 B11 B10 1.37(16)
B2 B6 B11 B8 138.28(12)
B4 B6 B11 B8 100.94(13)
B5 B6 B11 B8 38.13(11)
B2 B6 B11 B3 37.28(11)
B8 B6 B11 B3 -101.01(12)
B4 B6 B11 B3 -0.07(15)
B5 B6 B11 B3 -62.88(15)
